data_7159188
loop_
_publ_author_name
'Chang, Meng-Yang'
'Lin, Chun-Yi'

_publ_section_title
;
 One-pot synthesis of sulfonyl dibenzosuberdiones <i>via</i>
 In(OTf)<sub>3</sub>-promoted double Friedel-Crafts reactions of
 oxygenated arylacetic acids with &#x3b2;-arylvinyl sulfones.
;
_journal_issue 11
_journal_name_full 'Organic &amp; biomolecular chemistry'
_journal_page_first 2405
_journal_page_last 2416
_journal_paper_doi 10.1039/d3ob00149k
_journal_volume 21
_journal_year 2023
_chemical_formula_moiety 'C29 H30 O11 S'
_chemical_formula_sum 'C29 H30 O11 S'
_chemical_formula_weight 586.59
_space_group_crystal_system monoclinic
_space_group_IT_number 14
_space_group_name_Hall '-P 2yn'
_space_group_name_H-M_alt 'P 1 21/n 1'
_atom_sites_solution_hydrogens geom
_atom_sites_solution_primary dual
_audit_creation_date 2021-01-20
_audit_creation_method
;
Olex2 1.3-alpha
(compiled 2020.07.16 svn.r6f6c53a7 for OlexSys, GUI svn.r6139)
;
_audit_update_record
;
2022-11-22 deposited with the CCDC.	2023-02-23 downloaded from the CCDC.
;
_cell_angle_alpha 90
_cell_angle_beta 95.210(2)
_cell_angle_gamma 90
_cell_formula_units_Z 4
_cell_length_a 8.8679(2)
_cell_length_b 19.3858(5)
_cell_length_c 15.9313(3)
_cell_measurement_reflns_used 21624
_cell_measurement_temperature 113(2)
_cell_measurement_theta_max 26.9410
_cell_measurement_theta_min 2.4580
_cell_volume 2727.46(11)
_computing_cell_refinement 'CrysAlisPro 1.171.41.56a (Rigaku OD, 2020)'
_computing_data_collection 'CrysAlisPro 1.171.41.56a (Rigaku OD, 2020)'
_computing_data_reduction 'CrysAlisPro 1.171.41.56a (Rigaku OD, 2020)'
_computing_molecular_graphics 'Olex2 1.3-alpha (Dolomanov et al., 2009)'
_computing_publication_material 'Olex2 1.3-alpha (Dolomanov et al., 2009)'
_computing_structure_refinement 'SHELXL 2018/3 (Sheldrick, 2015)'
_computing_structure_solution 'SHELXT  (Sheldrick, 2015)'
_diffrn_ambient_temperature 113(2)
_diffrn_detector 'Hybrid Pixel Array Detector'
_diffrn_detector_area_resol_mean 10.0000
_diffrn_measured_fraction_theta_full 0.997
_diffrn_measured_fraction_theta_max 0.954
_diffrn_measurement_details
;
List of Runs (angles in degrees, time in seconds):

  # Type    Start    End  Width  t~exp~   \w     \q     \k     \f   Frames
#--------------------------------------------------------------------------
  1  \w    -15.00 100.00   0.50   11.49    --   10.60  77.00 -60.00  230
  2  \w    -15.00 100.00   0.50   11.49    --   10.60  77.00 120.00  230
  3  \w    -79.00  41.00   0.50   11.49    --   10.60 -57.00 -30.00  240
  4  \w    -79.00 -40.00   0.50   11.49    --   10.60 -57.00   0.00   78
  5  \w    -17.00 100.00   0.50   11.49    --   10.60  82.00 150.00  234
  6  \w    -79.00  35.00   0.50   11.49    --   10.60 -57.00   0.00  228
  7  \w      9.00  35.00   0.50   11.49    --   10.60 -57.00   0.00   52
  8  \w    -36.00  17.00   0.50   11.49    --  -10.90 -82.00  90.00  106
  9  \w    -13.00  76.00   0.50   11.49    --  -10.90  77.00  30.00  178
;
_diffrn_measurement_device 'four-circle diffractometer'
_diffrn_measurement_device_type 'XtaLAB Pro II AFC12 (RINC): Kappa single'
_diffrn_measurement_method '\w scans'
_diffrn_orient_matrix_type 'CrysAlisPro convention (1999,Acta A55,543-557)'
_diffrn_orient_matrix_UB_11 0.0386453000
_diffrn_orient_matrix_UB_12 -0.0112682000
_diffrn_orient_matrix_UB_13 -0.0346014000
_diffrn_orient_matrix_UB_21 -0.0233759000
_diffrn_orient_matrix_UB_22 -0.0343936000
_diffrn_orient_matrix_UB_23 0.0068685000
_diffrn_orient_matrix_UB_31 -0.0663712000
_diffrn_orient_matrix_UB_32 0.0055377000
_diffrn_orient_matrix_UB_33 -0.0274431000
_diffrn_radiation_monochromator mirror
_diffrn_radiation_probe x-ray
_diffrn_radiation_type 'Mo K\a'
_diffrn_radiation_wavelength 0.71073
_diffrn_reflns_av_R_equivalents 0.0369
_diffrn_reflns_av_unetI/netI 0.0305
_diffrn_reflns_Laue_measured_fraction_full 0.997
_diffrn_reflns_Laue_measured_fraction_max 0.954
_diffrn_reflns_limit_h_max 11
_diffrn_reflns_limit_h_min -9
_diffrn_reflns_limit_k_max 21
_diffrn_reflns_limit_k_min -24
_diffrn_reflns_limit_l_max 19
_diffrn_reflns_limit_l_min -20
_diffrn_reflns_number 35913
_diffrn_reflns_point_group_measured_fraction_full 0.997
_diffrn_reflns_point_group_measured_fraction_max 0.954
_diffrn_reflns_theta_full 25.242
_diffrn_reflns_theta_max 27.045
_diffrn_reflns_theta_min 2.462
_diffrn_source 'micro-focus sealed X-ray tube'
_diffrn_source_type 'Rigaku (Mo) X-ray Source'
_exptl_absorpt_coefficient_mu 0.182
_exptl_absorpt_correction_T_max 1.00000
_exptl_absorpt_correction_T_min 0.11639
_exptl_absorpt_correction_type multi-scan
_exptl_absorpt_process_details
;
CrysAlisPro 1.171.41.56a (Rigaku Oxford Diffraction, 2020)
Empirical absorption correction using spherical harmonics,
 implemented in SCALE3 ABSPACK scaling algorithm.
;
_exptl_crystal_colour 'clear light yellow'
_exptl_crystal_colour_lustre clear
_exptl_crystal_colour_modifier light
_exptl_crystal_colour_primary yellow
_exptl_crystal_density_diffrn 1.429
_exptl_crystal_description block
_exptl_crystal_F_000 1232
_exptl_crystal_size_max 0.4
_exptl_crystal_size_mid 0.25
_exptl_crystal_size_min 0.25
_refine_diff_density_max 0.824
_refine_diff_density_min -0.500
_refine_diff_density_rms 0.052
_refine_ls_extinction_method none
_refine_ls_goodness_of_fit_ref 1.040
_refine_ls_hydrogen_treatment constr
_refine_ls_matrix_type full
_refine_ls_number_parameters 377
_refine_ls_number_reflns 5718
_refine_ls_number_restraints 1315
_refine_ls_restrained_S_all 1.001
_refine_ls_R_factor_all 0.0530
_refine_ls_R_factor_gt 0.0449
_refine_ls_shift/su_max 0.001
_refine_ls_shift/su_mean 0.000
_refine_ls_structure_factor_coef Fsqd
_refine_ls_weighting_details 'w=1/[\s^2^(Fo^2^)+(0.0537P)^2^+1.8571P] where P=(Fo^2^+2Fc^2^)/3'
_refine_ls_weighting_scheme calc
_refine_ls_wR_factor_gt 0.1152
_refine_ls_wR_factor_ref 0.1194
_reflns_Friedel_coverage 0.000
_reflns_number_gt 4845
_reflns_number_total 5718
_reflns_threshold_expression 'I > 2\s(I)'
_cod_data_source_file d3ob00149k2.cif
_cod_data_source_block k11001-myc-f
_cod_depositor_comments 'Adding full bibliography for 7159184--7159192.cif.'
_cod_database_code 7159188
_shelx_shelxl_version_number 2018/3
_shelx_space_group_comment
;
The symmetry employed for this shelxl refinement is uniquely defined
by the following loop, which should always be used as a source of
symmetry information in preference to the above space-group names.
They are only intended as comments.
;
_reflns_odcompleteness_completeness 99.20
_reflns_odcompleteness_iscentric 1
_reflns_odcompleteness_theta 26.32
_olex2_refinement_description
;
1. Fixed Uiso
 At 1.2 times of:
  All C(H) groups, All C(H,H) groups
 At 1.5 times of:
  All C(H,H,H) groups
2. Rigid bond restraints
 O7, C20
 with sigma for 1-2 distances of 0.001 and sigma for 1-3 distances of 7.8
3. Uiso/Uaniso restraints and constraints
C9 \\sim C1 \\sim C18 \\sim C26 \\sim C7 \\sim C25 \\sim C17 \\sim C23 \\sim C8
\\sim C22 \\sim C13 \\sim C19 \\sim C2 \\sim C10 \\sim C24 \\sim C3 \\sim C27
\\sim C14 \\sim C6 \\sim C15 \\sim C16 \\sim C12 \\sim C29 \\sim C4 \\sim C21
\\sim C11 \\sim C20 \\sim C5 \\sim C28 \\sim O2 \\sim O4 \\sim O6 \\sim O9
\\sim O10 \\sim O1 \\sim O7 \\sim O11 \\sim O3 \\sim O5 \\sim O8 \\sim S1:
within 3.8A with sigma of 0.01 and sigma for terminal atoms of 0.02 within 3.8A
4.a Ternary CH refined with riding coordinates:
 C9(H9)
4.b Secondary CH2 refined with riding coordinates:
 C22(H22A,H22B)
4.c Aromatic/amide H refined with riding coordinates:
 C25(H25), C24(H24), C27(H27), C4(H4), C11(H11), C28(H28)
4.d Idealised Me refined as rotating group:
 C18(H18A,H18B,H18C), C17(H17A,H17B,H17C), C19(H19A,H19B,H19C), C16(H16A,H16B,
 H16C), C29(H29A,H29B,H29C), C21(H21A,H21B,H21C), C20(H20A,H20B,H20C)
;
_olex2_submission_special_instructions 'No special instructions were received'
_oxdiff_exptl_absorpt_empirical_details
;
Empirical correction (ABSPACK) includes:
- Absorption correction using spherical harmonics
- Frame scaling
;
_oxdiff_exptl_absorpt_empirical_full_max 5.625
_oxdiff_exptl_absorpt_empirical_full_min 0.573

loop_
_space_group_symop_operation_xyz
'x, y, z'
'-x+1/2, y+1/2, -z+1/2'
'-x, -y, -z'
'x-1/2, -y-1/2, z-1/2'

loop_
_atom_site_label
_atom_site_type_symbol
_atom_site_fract_x
_atom_site_fract_y
_atom_site_fract_z
_atom_site_U_iso_or_equiv
_atom_site_adp_type
_atom_site_occupancy
_atom_site_site_symmetry_order
_atom_site_calc_flag
_atom_site_refinement_flags_posn
_atom_site_refinement_flags_adp
_atom_site_refinement_flags_occupancy
_atom_site_disorder_assembly
_atom_site_disorder_group
S1 S 0.54231(6) 0.18458(3) 0.67991(3) 0.03189(14) Uani 1 1 d . U . . .
O2 O 1.09421(14) 0.35382(8) 0.61977(8) 0.0353(3) Uani 1 1 d . U . . .
O4 O 0.55748(16) 0.43466(8) 0.35264(8) 0.0352(3) Uani 1 1 d . U . . .
O6 O 0.41470(14) 0.44760(7) 0.85540(8) 0.0284(3) Uani 1 1 d . U . . .
O9 O 0.40040(18) 0.18647(9) 0.62929(9) 0.0484(4) Uani 1 1 d . U . . .
O10 O 0.94148(14) 0.40743(8) 0.86776(8) 0.0315(3) Uani 1 1 d . U . . .
O1 O 1.00558(15) 0.29550(8) 0.75959(8) 0.0358(3) Uani 1 1 d . U . . .
O7 O 0.68909(15) 0.45479(8) 0.94080(7) 0.0313(3) Uani 1 1 d . U . . .
O11 O 0.43196(16) 0.29839(8) 1.01005(8) 0.0362(3) Uani 1 1 d . U . . .
O3 O 0.85670(15) 0.45395(8) 0.34921(8) 0.0322(3) Uani 1 1 d . U . . .
O5 O 0.44525(14) 0.36089(8) 0.47839(8) 0.0340(3) Uani 1 1 d . U . . .
O8 O 0.6230(2) 0.12036(8) 0.68975(10) 0.0535(5) Uani 1 1 d . U . . .
C9 C 0.61775(19) 0.31764(9) 0.62496(10) 0.0216(4) Uani 1 1 d . U . . .
H9 H 0.508525 0.317016 0.608593 0.026 Uiso 1 1 calc R U . . .
C1 C 0.91838(19) 0.33228(10) 0.71711(11) 0.0236(4) Uani 1 1 d . U . . .
C18 C 0.3580(2) 0.41988(14) 0.50032(15) 0.0467(6) Uani 1 1 d . U . . .
H18A H 0.361612 0.454692 0.457693 0.070 Uiso 1 1 calc R U . . .
H18B H 0.399506 0.437989 0.553569 0.070 Uiso 1 1 calc R U . . .
H18C H 0.254842 0.406246 0.504303 0.070 Uiso 1 1 calc R U . . .
C26 C 0.4661(2) 0.27063(10) 0.93596(11) 0.0256(4) Uani 1 1 d . U . . .
C7 C 0.59781(19) 0.37473(10) 0.48304(11) 0.0247(4) Uani 1 1 d . U . . .
C25 C 0.3451(2) 0.26352(10) 0.87472(11) 0.0261(4) Uani 1 1 d . U . . .
H25 H 0.248123 0.276098 0.886700 0.031 Uiso 1 1 calc R U . . .
C17 C 0.5420(3) 0.39303(13) 0.27820(13) 0.0456(6) Uani 1 1 d . U . . .
H17A H 0.463309 0.411588 0.239290 0.068 Uiso 1 1 calc R U . . .
H17B H 0.516368 0.346713 0.292825 0.068 Uiso 1 1 calc R U . . .
H17C H 0.635802 0.392853 0.252521 0.068 Uiso 1 1 calc R U . . .
C23 C 0.5129(2) 0.21725(9) 0.78012(11) 0.0236(4) Uani 1 1 d . U . . .
C8 C 0.69103(19) 0.35350(9) 0.55419(10) 0.0213(4) Uani 1 1 d . U . . .
C22 C 0.6687(2) 0.24201(10) 0.63356(11) 0.0264(4) Uani 1 1 d . U . . .
H22A H 0.765546 0.240671 0.667112 0.032 Uiso 1 1 calc R U . . .
H22B H 0.684707 0.224790 0.577899 0.032 Uiso 1 1 calc R U . . .
C13 C 0.6739(2) 0.42589(10) 0.86178(10) 0.0239(4) Uani 1 1 d . U . . .
C19 C 0.2675(2) 0.44614(12) 0.80929(12) 0.0332(5) Uani 1 1 d . U . . .
H19A H 0.272851 0.467270 0.755144 0.050 Uiso 1 1 calc R U . . .
H19B H 0.196792 0.470999 0.840096 0.050 Uiso 1 1 calc R U . . .
H19C H 0.234508 0.399189 0.801871 0.050 Uiso 1 1 calc R U . . .
C2 C 0.95935(19) 0.35029(9) 0.62683(11) 0.0226(4) Uani 1 1 d . U . . .
C10 C 0.64090(18) 0.35879(9) 0.70614(10) 0.0198(3) Uani 1 1 d . U . . .
C24 C 0.3685(2) 0.23783(10) 0.79624(11) 0.0257(4) Uani 1 1 d . U . . .
H24 H 0.288408 0.234350 0.754549 0.031 Uiso 1 1 calc R U . . .
C3 C 0.84615(19) 0.36741(9) 0.55554(10) 0.0204(3) Uani 1 1 d . U . . .
C27 C 0.6110(2) 0.24971(10) 0.91958(11) 0.0270(4) Uani 1 1 d . U . . .
H27 H 0.691744 0.253966 0.960782 0.032 Uiso 1 1 calc R U . . .
C14 C 0.79949(19) 0.39844(10) 0.82787(10) 0.0237(4) Uani 1 1 d . U . . .
C6 C 0.6554(2) 0.40907(10) 0.41635(11) 0.0267(4) Uani 1 1 d . U . . .
C15 C 0.78431(18) 0.36479(9) 0.74976(10) 0.0213(3) Uani 1 1 d . U . . .
C16 C 1.0141(2) 0.46600(11) 0.34703(12) 0.0296(4) Uani 1 1 d . U . . .
H16A H 1.031431 0.489759 0.295920 0.044 Uiso 1 1 calc R U . . .
H16B H 1.066921 0.422719 0.349106 0.044 Uiso 1 1 calc R U . . .
H16C H 1.050464 0.493668 0.394601 0.044 Uiso 1 1 calc R U . . .
C12 C 0.53138(19) 0.42010(10) 0.81727(10) 0.0222(4) Uani 1 1 d . U . . .
C29 C 0.5567(3) 0.31820(13) 1.06898(13) 0.0456(6) Uani 1 1 d . U . . .
H29A H 0.619229 0.350792 1.042860 0.068 Uiso 1 1 calc R U . . .
H29B H 0.615530 0.278150 1.085864 0.068 Uiso 1 1 calc R U . . .
H29C H 0.518761 0.338894 1.117605 0.068 Uiso 1 1 calc R U . . .
C4 C 0.90466(19) 0.39999(9) 0.48687(10) 0.0223(4) Uani 1 1 d . U . . .
H4 H 1.008371 0.407550 0.487914 0.027 Uiso 1 1 calc R U . . .
C21 C 0.9720(2) 0.36647(15) 0.94285(13) 0.0471(6) Uani 1 1 d . U . . .
H21A H 0.956590 0.318598 0.929270 0.071 Uiso 1 1 calc R U . . .
H21B H 0.904895 0.380016 0.983896 0.071 Uiso 1 1 calc R U . . .
H21C H 1.074967 0.373520 0.965429 0.071 Uiso 1 1 calc R U . . .
C11 C 0.51565(19) 0.38661(9) 0.73989(10) 0.0216(3) Uani 1 1 d . U . . .
H11 H 0.420477 0.382822 0.710521 0.026 Uiso 1 1 calc R U . . .
C20 C 0.6733(4) 0.52796(14) 0.94238(15) 0.0656(8) Uani 1 1 d . U . . .
H20A H 0.750249 0.548743 0.911997 0.098 Uiso 1 1 calc R U . . .
H20B H 0.683897 0.543783 0.999713 0.098 Uiso 1 1 calc R U . . .
H20C H 0.575276 0.540635 0.916487 0.098 Uiso 1 1 calc R U . . .
C5 C 0.8108(2) 0.42097(10) 0.41780(11) 0.0246(4) Uani 1 1 d . U . . .
C28 C 0.6333(2) 0.22263(10) 0.84157(11) 0.0267(4) Uani 1 1 d . U . . .
H28 H 0.729197 0.207961 0.830242 0.032 Uiso 1 1 calc R U . . .

loop_
_atom_site_aniso_label
_atom_site_aniso_U_11
_atom_site_aniso_U_22
_atom_site_aniso_U_33
_atom_site_aniso_U_23
_atom_site_aniso_U_13
_atom_site_aniso_U_12
S1 0.0436(3) 0.0273(3) 0.0270(2) -0.00763(18) 0.0154(2) -0.0108(2)
O2 0.0196(6) 0.0577(10) 0.0288(7) 0.0075(6) 0.0034(5) 0.0011(6)
O4 0.0358(7) 0.0459(9) 0.0223(6) 0.0048(6) -0.0055(5) 0.0084(6)
O6 0.0243(6) 0.0376(8) 0.0240(6) -0.0028(5) 0.0053(5) 0.0065(5)
O9 0.0484(9) 0.0672(12) 0.0304(8) -0.0174(7) 0.0082(7) -0.0310(8)
O10 0.0199(6) 0.0540(9) 0.0200(6) 0.0014(6) -0.0016(5) -0.0091(6)
O1 0.0250(7) 0.0513(10) 0.0312(7) 0.0122(6) 0.0026(5) 0.0097(6)
O7 0.0350(7) 0.0431(8) 0.0158(6) -0.0049(5) 0.0027(5) -0.0053(6)
O11 0.0429(8) 0.0424(9) 0.0252(7) -0.0085(6) 0.0139(6) -0.0097(7)
O3 0.0342(7) 0.0393(8) 0.0233(6) 0.0095(6) 0.0041(5) 0.0001(6)
O5 0.0205(6) 0.0499(9) 0.0305(7) 0.0041(6) -0.0044(5) -0.0029(6)
O8 0.0906(13) 0.0249(9) 0.0513(10) -0.0028(7) 0.0408(9) 0.0027(8)
C9 0.0186(8) 0.0265(9) 0.0197(8) -0.0016(6) 0.0017(6) -0.0022(7)
C1 0.0176(8) 0.0312(10) 0.0217(8) 0.0022(7) -0.0003(6) -0.0004(7)
C18 0.0247(10) 0.0668(17) 0.0494(13) 0.0164(12) 0.0068(9) 0.0112(10)
C26 0.0315(9) 0.0251(10) 0.0215(8) 0.0010(7) 0.0094(7) -0.0052(7)
C7 0.0211(8) 0.0309(10) 0.0217(8) -0.0027(7) -0.0010(6) 0.0002(7)
C25 0.0232(8) 0.0283(10) 0.0279(9) 0.0025(7) 0.0090(7) -0.0002(7)
C17 0.0516(13) 0.0525(15) 0.0294(11) -0.0010(10) -0.0139(10) -0.0028(11)
C23 0.0281(9) 0.0211(9) 0.0228(8) -0.0008(7) 0.0081(7) -0.0028(7)
C8 0.0219(8) 0.0248(9) 0.0173(8) -0.0023(6) 0.0016(6) 0.0001(7)
C22 0.0295(9) 0.0283(10) 0.0226(8) -0.0037(7) 0.0093(7) -0.0034(7)
C13 0.0274(9) 0.0288(10) 0.0158(7) -0.0001(7) 0.0033(6) -0.0047(7)
C19 0.0233(9) 0.0447(13) 0.0320(10) 0.0028(9) 0.0048(7) 0.0101(8)
C2 0.0203(8) 0.0260(9) 0.0218(8) -0.0002(7) 0.0030(6) 0.0009(7)
C10 0.0201(8) 0.0221(9) 0.0170(7) 0.0016(6) 0.0009(6) -0.0015(6)
C24 0.0241(8) 0.0282(10) 0.0246(9) 0.0028(7) 0.0017(7) -0.0057(7)
C3 0.0215(8) 0.0224(9) 0.0173(7) -0.0016(6) 0.0011(6) 0.0008(7)
C27 0.0247(9) 0.0313(10) 0.0247(9) 0.0041(7) 0.0002(7) -0.0043(7)
C14 0.0193(8) 0.0328(10) 0.0185(8) 0.0034(7) -0.0006(6) -0.0054(7)
C6 0.0282(9) 0.0312(10) 0.0199(8) 0.0007(7) -0.0019(7) 0.0049(8)
C15 0.0197(8) 0.0266(9) 0.0177(7) 0.0035(6) 0.0024(6) -0.0009(7)
C16 0.0374(10) 0.0274(11) 0.0247(9) 0.0016(7) 0.0070(8) -0.0042(8)
C12 0.0231(8) 0.0247(9) 0.0195(8) 0.0022(6) 0.0060(6) 0.0016(7)
C29 0.0645(15) 0.0495(15) 0.0235(10) -0.0078(9) 0.0077(10) -0.0204(12)
C4 0.0216(8) 0.0245(9) 0.0212(8) -0.0019(7) 0.0032(6) -0.0002(7)
C21 0.0271(10) 0.0886(19) 0.0241(10) 0.0129(11) -0.0061(8) -0.0018(11)
C11 0.0196(8) 0.0256(9) 0.0193(8) 0.0024(6) -0.0006(6) 0.0003(7)
C20 0.121(2) 0.0410(10) 0.0365(12) -0.0129(10) 0.0174(14) -0.0311(14)
C5 0.0304(9) 0.0252(9) 0.0183(8) 0.0014(7) 0.0035(7) 0.0022(7)
C28 0.0248(9) 0.0268(10) 0.0296(9) 0.0029(7) 0.0084(7) 0.0011(7)

loop_
_atom_type_symbol
_atom_type_description
_atom_type_scat_dispersion_real
_atom_type_scat_dispersion_imag
_atom_type_scat_source
C C 0.0033 0.0016 'International Tables Vol C Tables 4.2.6.8 and 6.1.1.4'
H H 0.0000 0.0000 'International Tables Vol C Tables 4.2.6.8 and 6.1.1.4'
O O 0.0106 0.0060 'International Tables Vol C Tables 4.2.6.8 and 6.1.1.4'
S S 0.1246 0.1234 'International Tables Vol C Tables 4.2.6.8 and 6.1.1.4'

loop_
_geom_angle_atom_site_label_1
_geom_angle_atom_site_label_2
_geom_angle_atom_site_label_3
_geom_angle
_geom_angle_site_symmetry_1
_geom_angle_site_symmetry_3
_geom_angle_publ_flag
O9 S1 O8 119.14(11) . . ?
O9 S1 C23 107.88(9) . . ?
O9 S1 C22 107.66(9) . . ?
O8 S1 C23 109.04(9) . . ?
O8 S1 C22 105.07(9) . . ?
C23 S1 C22 107.51(8) . . ?
C6 O4 C17 114.67(16) . . ?
C12 O6 C19 117.23(14) . . ?
C14 O10 C21 114.26(14) . . ?
C13 O7 C20 114.86(16) . . ?
C26 O11 C29 117.09(16) . . ?
C5 O3 C16 117.66(14) . . ?
C7 O5 C18 112.29(16) . . ?
C8 C9 H9 106.7 . . ?
C8 C9 C22 111.14(14) . . ?
C22 C9 H9 106.7 . . ?
C10 C9 H9 106.7 . . ?
C10 C9 C8 110.98(14) . . ?
C10 C9 C22 114.17(14) . . ?
O1 C1 C2 117.25(15) . . ?
O1 C1 C15 123.10(16) . . ?
C15 C1 C2 119.45(15) . . ?
O5 C18 H18A 109.5 . . ?
O5 C18 H18B 109.5 . . ?
O5 C18 H18C 109.5 . . ?
H18A C18 H18B 109.5 . . ?
H18A C18 H18C 109.5 . . ?
H18B C18 H18C 109.5 . . ?
O11 C26 C25 115.54(16) . . ?
O11 C26 C27 124.09(17) . . ?
C25 C26 C27 120.37(16) . . ?
O5 C7 C8 119.41(16) . . ?
O5 C7 C6 118.73(16) . . ?
C6 C7 C8 121.86(16) . . ?
C26 C25 H25 119.9 . . ?
C24 C25 C26 120.11(16) . . ?
C24 C25 H25 119.9 . . ?
O4 C17 H17A 109.5 . . ?
O4 C17 H17B 109.5 . . ?
O4 C17 H17C 109.5 . . ?
H17A C17 H17B 109.5 . . ?
H17A C17 H17C 109.5 . . ?
H17B C17 H17C 109.5 . . ?
C24 C23 S1 119.13(14) . . ?
C28 C23 S1 120.04(14) . . ?
C28 C23 C24 120.83(16) . . ?
C7 C8 C9 118.26(15) . . ?
C3 C8 C9 124.22(15) . . ?
C3 C8 C7 117.52(16) . . ?
S1 C22 H22A 108.2 . . ?
S1 C22 H22B 108.2 . . ?
C9 C22 S1 116.18(12) . . ?
C9 C22 H22A 108.2 . . ?
C9 C22 H22B 108.2 . . ?
H22A C22 H22B 107.4 . . ?
O7 C13 C14 119.87(16) . . ?
O7 C13 C12 120.48(15) . . ?
C14 C13 C12 119.54(16) . . ?
O6 C19 H19A 109.5 . . ?
O6 C19 H19B 109.5 . . ?
O6 C19 H19C 109.5 . . ?
H19A C19 H19B 109.5 . . ?
H19A C19 H19C 109.5 . . ?
H19B C19 H19C 109.5 . . ?
O2 C2 C1 114.42(15) . . ?
O2 C2 C3 121.37(16) . . ?
C3 C2 C1 124.04(14) . . ?
C15 C10 C9 120.94(15) . . ?
C11 C10 C9 118.93(15) . . ?
C11 C10 C15 119.98(15) . . ?
C25 C24 C23 119.30(17) . . ?
C25 C24 H24 120.3 . . ?
C23 C24 H24 120.3 . . ?
C8 C3 C2 124.36(15) . . ?
C8 C3 C4 120.47(15) . . ?
C4 C3 C2 115.17(15) . . ?
C26 C27 H27 120.4 . . ?
C28 C27 C26 119.26(17) . . ?
C28 C27 H27 120.4 . . ?
O10 C14 C13 120.50(16) . . ?
O10 C14 C15 118.80(15) . . ?
C13 C14 C15 120.58(15) . . ?
O4 C6 C7 119.24(16) . . ?
O4 C6 C5 120.79(17) . . ?
C7 C6 C5 119.84(16) . . ?
C10 C15 C1 120.87(15) . . ?
C10 C15 C14 119.36(15) . . ?
C14 C15 C1 119.65(15) . . ?
O3 C16 H16A 109.5 . . ?
O3 C16 H16B 109.5 . . ?
O3 C16 H16C 109.5 . . ?
H16A C16 H16B 109.5 . . ?
H16A C16 H16C 109.5 . . ?
H16B C16 H16C 109.5 . . ?
O6 C12 C13 115.67(15) . . ?
O6 C12 C11 124.22(16) . . ?
C11 C12 C13 120.10(15) . . ?
O11 C29 H29A 109.5 . . ?
O11 C29 H29B 109.5 . . ?
O11 C29 H29C 109.5 . . ?
H29A C29 H29B 109.5 . . ?
H29A C29 H29C 109.5 . . ?
H29B C29 H29C 109.5 . . ?
C3 C4 H4 119.5 . . ?
C5 C4 C3 121.04(16) . . ?
C5 C4 H4 119.5 . . ?
O10 C21 H21A 109.5 . . ?
O10 C21 H21B 109.5 . . ?
O10 C21 H21C 109.5 . . ?
H21A C21 H21B 109.5 . . ?
H21A C21 H21C 109.5 . . ?
H21B C21 H21C 109.5 . . ?
C10 C11 C12 120.44(15) . . ?
C10 C11 H11 119.8 . . ?
C12 C11 H11 119.8 . . ?
O7 C20 H20A 109.5 . . ?
O7 C20 H20B 109.5 . . ?
O7 C20 H20C 109.5 . . ?
H20A C20 H20B 109.5 . . ?
H20A C20 H20C 109.5 . . ?
H20B C20 H20C 109.5 . . ?
O3 C5 C6 115.59(16) . . ?
O3 C5 C4 125.19(17) . . ?
C4 C5 C6 119.21(16) . . ?
C23 C28 H28 120.0 . . ?
C27 C28 C23 120.08(16) . . ?
C27 C28 H28 120.0 . . ?

loop_
_geom_bond_atom_site_label_1
_geom_bond_atom_site_label_2
_geom_bond_distance
_geom_bond_site_symmetry_2
_geom_bond_publ_flag
S1 O9 1.4322(17) . ?
S1 O8 1.4374(17) . ?
S1 C23 1.7588(17) . ?
S1 C22 1.7862(18) . ?
O2 C2 1.213(2) . ?
O4 C17 1.431(3) . ?
O4 C6 1.368(2) . ?
O6 C19 1.439(2) . ?
O6 C12 1.356(2) . ?
O10 C14 1.369(2) . ?
O10 C21 1.441(2) . ?
O1 C1 1.212(2) . ?
O7 C13 1.373(2) . ?
O7 C20 1.426(3) . ?
O11 C26 1.356(2) . ?
O11 C29 1.437(3) . ?
O3 C16 1.419(2) . ?
O3 C5 1.360(2) . ?
O5 C18 1.441(3) . ?
O5 C7 1.375(2) . ?
C9 H9 0.9800 . ?
C9 C8 1.520(2) . ?
C9 C22 1.537(3) . ?
C9 C10 1.518(2) . ?
C1 C2 1.555(2) . ?
C1 C15 1.481(2) . ?
C18 H18A 0.9600 . ?
C18 H18B 0.9600 . ?
C18 H18C 0.9600 . ?
C26 C25 1.390(3) . ?
C26 C27 1.395(3) . ?
C7 C8 1.403(2) . ?
C7 C6 1.390(3) . ?
C25 H25 0.9300 . ?
C25 C24 1.379(3) . ?
C17 H17A 0.9600 . ?
C17 H17B 0.9600 . ?
C17 H17C 0.9600 . ?
C23 C24 1.387(2) . ?
C23 C28 1.385(3) . ?
C8 C3 1.400(2) . ?
C22 H22A 0.9700 . ?
C22 H22B 0.9700 . ?
C13 C14 1.387(2) . ?
C13 C12 1.396(2) . ?
C19 H19A 0.9600 . ?
C19 H19B 0.9600 . ?
C19 H19C 0.9600 . ?
C2 C3 1.483(2) . ?
C10 C15 1.398(2) . ?
C10 C11 1.386(2) . ?
C24 H24 0.9300 . ?
C3 C4 1.403(2) . ?
C27 H27 0.9300 . ?
C27 C28 1.380(3) . ?
C14 C15 1.401(2) . ?
C6 C5 1.395(3) . ?
C16 H16A 0.9600 . ?
C16 H16B 0.9600 . ?
C16 H16C 0.9600 . ?
C12 C11 1.389(2) . ?
C29 H29A 0.9600 . ?
C29 H29B 0.9600 . ?
C29 H29C 0.9600 . ?
C4 H4 0.9300 . ?
C4 C5 1.380(2) . ?
C21 H21A 0.9600 . ?
C21 H21B 0.9600 . ?
C21 H21C 0.9600 . ?
C11 H11 0.9300 . ?
C20 H20A 0.9600 . ?
C20 H20B 0.9600 . ?
C20 H20C 0.9600 . ?
C28 H28 0.9300 . ?

loop_
_geom_torsion_atom_site_label_1
_geom_torsion_atom_site_label_2
_geom_torsion_atom_site_label_3
_geom_torsion_atom_site_label_4
_geom_torsion
_geom_torsion_site_symmetry_1
_geom_torsion_site_symmetry_2
_geom_torsion_site_symmetry_3
_geom_torsion_site_symmetry_4
_geom_torsion_publ_flag
S1 C23 C24 C25 -179.97(14) . . . . ?
S1 C23 C28 C27 178.53(15) . . . . ?
O2 C2 C3 C8 168.64(18) . . . . ?
O2 C2 C3 C4 -11.7(3) . . . . ?
O4 C6 C5 O3 -5.2(3) . . . . ?
O4 C6 C5 C4 174.00(17) . . . . ?
O6 C12 C11 C10 -178.75(16) . . . . ?
O9 S1 C23 C24 0.90(18) . . . . ?
O9 S1 C23 C28 -178.65(15) . . . . ?
O9 S1 C22 C9 58.67(15) . . . . ?
O10 C14 C15 C1 7.5(3) . . . . ?
O10 C14 C15 C10 -176.36(16) . . . . ?
O1 C1 C2 O2 -31.7(3) . . . . ?
O1 C1 C2 C3 152.90(18) . . . . ?
O1 C1 C15 C10 -129.1(2) . . . . ?
O1 C1 C15 C14 46.9(3) . . . . ?
O7 C13 C14 O10 -8.1(3) . . . . ?
O7 C13 C14 C15 175.82(16) . . . . ?
O7 C13 C12 O6 3.1(3) . . . . ?
O7 C13 C12 C11 -175.61(17) . . . . ?
O11 C26 C25 C24 177.97(17) . . . . ?
O11 C26 C27 C28 -179.43(18) . . . . ?
O5 C7 C8 C9 -1.8(3) . . . . ?
O5 C7 C8 C3 178.72(16) . . . . ?
O5 C7 C6 O4 7.1(3) . . . . ?
O5 C7 C6 C5 -177.11(17) . . . . ?
O8 S1 C23 C24 -129.83(16) . . . . ?
O8 S1 C23 C28 50.61(18) . . . . ?
O8 S1 C22 C9 -173.38(14) . . . . ?
C9 C8 C3 C2 -1.3(3) . . . . ?
C9 C8 C3 C4 179.14(16) . . . . ?
C9 C10 C15 C1 1.2(3) . . . . ?
C9 C10 C15 C14 -174.90(16) . . . . ?
C9 C10 C11 C12 175.16(16) . . . . ?
C1 C2 C3 C8 -16.3(3) . . . . ?
C1 C2 C3 C4 163.34(17) . . . . ?
C18 O5 C7 C8 100.0(2) . . . . ?
C18 O5 C7 C6 -80.5(2) . . . . ?
C26 C25 C24 C23 2.0(3) . . . . ?
C26 C27 C28 C23 0.8(3) . . . . ?
C7 C8 C3 C2 178.16(17) . . . . ?
C7 C8 C3 C4 -1.4(3) . . . . ?
C7 C6 C5 O3 179.00(17) . . . . ?
C7 C6 C5 C4 -1.8(3) . . . . ?
C25 C26 C27 C28 0.8(3) . . . . ?
C17 O4 C6 C7 -100.6(2) . . . . ?
C17 O4 C6 C5 83.7(2) . . . . ?
C23 S1 C22 C9 -57.33(16) . . . . ?
C8 C9 C22 S1 -155.10(12) . . . . ?
C8 C9 C10 C15 -69.2(2) . . . . ?
C8 C9 C10 C11 115.21(17) . . . . ?
C8 C7 C6 O4 -173.44(17) . . . . ?
C8 C7 C6 C5 2.4(3) . . . . ?
C8 C3 C4 C5 2.1(3) . . . . ?
C22 S1 C23 C24 116.75(16) . . . . ?
C22 S1 C23 C28 -62.80(17) . . . . ?
C22 C9 C8 C7 113.55(18) . . . . ?
C22 C9 C8 C3 -67.0(2) . . . . ?
C22 C9 C10 C15 57.4(2) . . . . ?
C22 C9 C10 C11 -118.24(17) . . . . ?
C13 C14 C15 C1 -176.39(17) . . . . ?
C13 C14 C15 C10 -0.3(3) . . . . ?
C13 C12 C11 C10 -0.1(3) . . . . ?
C19 O6 C12 C13 176.52(16) . . . . ?
C19 O6 C12 C11 -4.8(3) . . . . ?
C2 C1 C15 C10 56.3(2) . . . . ?
C2 C1 C15 C14 -127.66(18) . . . . ?
C2 C3 C4 C5 -177.58(16) . . . . ?
C10 C9 C8 C7 -118.25(17) . . . . ?
C10 C9 C8 C3 61.2(2) . . . . ?
C10 C9 C22 S1 78.44(17) . . . . ?
C24 C23 C28 C27 -1.0(3) . . . . ?
C3 C4 C5 O3 178.74(17) . . . . ?
C3 C4 C5 C6 -0.4(3) . . . . ?
C27 C26 C25 C24 -2.2(3) . . . . ?
C14 C13 C12 O6 179.25(16) . . . . ?
C14 C13 C12 C11 0.5(3) . . . . ?
C6 C7 C8 C9 178.70(17) . . . . ?
C6 C7 C8 C3 -0.8(3) . . . . ?
C15 C1 C2 O2 143.18(18) . . . . ?
C15 C1 C2 C3 -32.2(3) . . . . ?
C15 C10 C11 C12 -0.5(3) . . . . ?
C16 O3 C5 C6 -178.78(16) . . . . ?
C16 O3 C5 C4 2.0(3) . . . . ?
C12 C13 C14 O10 175.73(16) . . . . ?
C12 C13 C14 C15 -0.3(3) . . . . ?
C29 O11 C26 C25 -168.93(18) . . . . ?
C29 O11 C26 C27 11.2(3) . . . . ?
C21 O10 C14 C13 73.5(2) . . . . ?
C21 O10 C14 C15 -110.4(2) . . . . ?
C11 C10 C15 C1 176.73(16) . . . . ?
C11 C10 C15 C14 0.6(3) . . . . ?
C20 O7 C13 C14 109.5(2) . . . . ?
C20 O7 C13 C12 -74.4(2) . . . . ?
C28 C23 C24 C25 -0.4(3) . . . . ?
